data_4308987
loop_
_publ_author_name
'P\'eter Nagy'
'Andreas Fischer'
'Julius Glaser'
'Andrey Ilyukhin'
'Mikhail Maliarik'
'Imre T\'oth'

_publ_contact_author_address
;
IFM-Department of Chemistry
Link\"oping University
581 83 Link\"oping
Sweden
;
_publ_contact_author_email ' misha@ifm.liu.se'
_publ_contact_author_name 'Mikhail Maliarik'
_publ_section_title
;
Solubility, Complex Formation, and Redox Reactions in the
Tl2O3-HCN/CN--H2O System. Crystal Structures of the Cyano Compounds
Tl(CN)3.H2O, Na[Tl(CN)4].3H2O, K[Tl(CN)4], and TlI[TlIII(CN)4] and of
TlI2C2O4
;
_journal_name_full 'Inorganic Chemistry'
_journal_page_first 2347
_journal_page_last 2357
_journal_paper_doi 10.1021/ic0485918
_journal_volume 44
_journal_year 2005
_chemical_compound_source 'Local laboratory'
_chemical_formula_moiety 'C3 N3 O Tl'
_chemical_formula_sum 'C3 N3 O Tl'
_chemical_formula_weight 298.44
_chemical_name_systematic
;
 ?
;
_space_group_IT_number 64
_symmetry_cell_setting orthorhombic
_symmetry_space_group_name_Hall '-C 2ac 2'
_symmetry_space_group_name_H-M 'C m c a'
_atom_sites_solution_primary direct
_atom_sites_solution_secondary difmap
_audit_creation_method maXus
_cell_angle_alpha 90.00
_cell_angle_beta 90.00
_cell_angle_gamma 90.00
_cell_formula_units_Z 8
_cell_length_a 10.5729(7)
_cell_length_b 8.0012(7)
_cell_length_c 17.765(1)
_cell_measurement_reflns_used 1254
_cell_measurement_temperature 200
_cell_volume 1502.85(19)
_computing_cell_refinement 'Dirax/lsq (Duisenberg & Schreurs, 1989-2000)'
_computing_data_collection KappaCCD
_computing_data_reduction
;
Denzo and Scalepak (Otwinowski & Minor, 1997)
;
_computing_structure_refinement 'SHELXL-97 (Sheldrick, 1997)'
_computing_structure_solution 'SHELXS-97 (Sheldrick, 1997)'
_diffrn_measured_fraction_theta_full 0.990
_diffrn_measured_fraction_theta_max 0.990
_diffrn_measurement_device KappaCCD
_diffrn_measurement_method CCD
_diffrn_orient_matrix_type X=UH
_diffrn_orient_matrix_UB_11 -0.11441
_diffrn_orient_matrix_UB_12 -0.02790
_diffrn_orient_matrix_UB_13 0.04052
_diffrn_orient_matrix_UB_21 -0.02789
_diffrn_orient_matrix_UB_22 -0.01464
_diffrn_orient_matrix_UB_23 -0.08885
_diffrn_orient_matrix_UB_31 0.01468
_diffrn_orient_matrix_UB_32 -0.05397
_diffrn_orient_matrix_UB_33 0.00428
_diffrn_radiation_source 'fine-focus sealed tube'
_diffrn_radiation_type ' MoK\a'
_diffrn_radiation_wavelength_id all
_diffrn_reflns_limit_h_max 13
_diffrn_reflns_limit_h_min -13
_diffrn_reflns_limit_k_max 10
_diffrn_reflns_limit_k_min -10
_diffrn_reflns_limit_l_max 23
_diffrn_reflns_limit_l_min -20
_diffrn_reflns_number 5769
_diffrn_reflns_theta_full 27.48
_diffrn_reflns_theta_max 27.48
_diffrn_reflns_theta_min 4.59
_exptl_absorpt_coefficient_mu 21.414
_exptl_absorpt_correction_T_max 0.304
_exptl_absorpt_correction_T_min 0.162
_exptl_absorpt_correction_type numerical
_exptl_absorpt_process_details
;
Herrendorf, W. & B/"arnighausen, H.:
HABITUS, a program for numerical absorption
correction, University of Giessen, Germany, 1997.
;
_exptl_crystal_colour Colourless
_exptl_crystal_density_diffrn 2.64
_exptl_crystal_density_method 'not measured'
_exptl_crystal_description Plate
_exptl_crystal_size_max 0.10
_exptl_crystal_size_mid 0.06
_exptl_crystal_size_min 0.05
_refine_diff_density_max 0.870
_refine_diff_density_min -0.748
_refine_diff_density_rms 0.180
_refine_ls_extinction_coef 0.00039(4)
_refine_ls_extinction_expression Fc^*^=kFc[1+0.001xFc^2^\l^3^/sin(2\q)]^-1/4^
_refine_ls_extinction_method SHELXL
_refine_ls_goodness_of_fit_ref 1.043
_refine_ls_hydrogen_treatment noref
_refine_ls_matrix_type full
_refine_ls_number_parameters 44
_refine_ls_number_reflns 908
_refine_ls_number_restraints 0
_refine_ls_restrained_S_all 1.043
_refine_ls_R_factor_all 0.0352
_refine_ls_R_factor_gt 0.0210
_refine_ls_shift/su_max 0.000
_refine_ls_shift/su_mean 0.000
_refine_ls_structure_factor_coef Fsqd
_refine_ls_weighting_details 'calc w=1/[\s^2^(Fo^2^)+(0.0073P)^2^+0.0000P] where P=(Fo^2^+2Fc^2^)/3'
_refine_ls_weighting_scheme calc
_refine_ls_wR_factor_gt 0.0318
_refine_ls_wR_factor_ref 0.0343
_reflns_number_gt 744
_reflns_number_total 908
_reflns_threshold_expression >2sigma(I)
_cod_data_source_file ic0485918si20041008_073324_2.cif
_cod_data_source_block 1
_cod_depositor_comments
;
The following automatic conversions were performed:
'_symmetry_cell_setting' value 'Orthorhombic' changed to 'orthorhombic'
according to '/home/saulius/struct/CIF-dictionaries/cif_core.dic'
dictionary named 'cif_core.dic' version 2.4.1 from 2010-06-29.

Automatic conversion script
Id: cif_fix_enum 1527 2010-12-29 10:47:43Z saulius 
;
_cod_original_cell_volume 1502.8(2)
_cod_database_code 4308987

loop_
_symmetry_equiv_pos_as_xyz
'x, y, z'
'-x, -y+1/2, z+1/2'
'x, -y, -z'
'-x+1/2, y, -z+1/2'
'x+1/2, y+1/2, z'
'-x+1/2, -y+1, z+1/2'
'x+1/2, -y+1/2, -z'
'-x+1, y+1/2, -z+1/2'
'-x, -y, -z'
'x, y-1/2, -z-1/2'
'-x, y, z'
'x-1/2, -y, z-1/2'
'-x+1/2, -y+1/2, -z'
'x+1/2, y, -z-1/2'
'-x+1/2, y+1/2, z'
'x, -y+1/2, z-1/2'

loop_
_atom_site_label
_atom_site_type_symbol
_atom_site_fract_x
_atom_site_fract_y
_atom_site_fract_z
_atom_site_U_iso_or_equiv
_atom_site_adp_type
_atom_site_occupancy
_atom_site_symmetry_multiplicity
_atom_site_calc_flag
_atom_site_refinement_flags
_atom_site_disorder_assembly
_atom_site_disorder_group
Tl1 Tl 0.5000 0.48403(2) 0.131490(12) 0.02377(10) Uani 1 2 d S . .
O1 O 0.5000 0.6985(5) 0.0364(3) 0.0266(9) Uani 1 2 d S . .
C2 C 0.5000 0.1727(8) 0.2793(4) 0.0311(16) Uani 1 2 d S . .
N2 N 0.5000 0.2685(6) 0.2340(4) 0.0502(19) Uani 1 2 d S . .
C1 C 0.3181(4) 0.4019(5) 0.0994(3) 0.0315(10) Uani 1 1 d . . .
N1 N 0.2197(4) 0.3612(5) 0.0826(3) 0.0475(12) Uani 1 1 d . . .

loop_
_atom_site_aniso_label
_atom_site_aniso_U_11
_atom_site_aniso_U_22
_atom_site_aniso_U_33
_atom_site_aniso_U_23
_atom_site_aniso_U_13
_atom_site_aniso_U_12
Tl1 0.02155(12) 0.02650(14) 0.02327(14) -0.00237(11) 0.000 0.000
O1 0.024(2) 0.027(2) 0.029(3) 0.0042(18) 0.000 0.000
C2 0.035(4) 0.031(4) 0.027(4) 0.007(3) 0.000 0.000
N2 0.058(5) 0.034(3) 0.059(6) 0.012(3) 0.000 0.000
C1 0.024(2) 0.039(2) 0.032(3) -0.006(2) 0.000(2) -0.0085(19)
N1 0.031(2) 0.062(3) 0.048(3) -0.007(2) -0.003(2) -0.014(2)

loop_
_atom_type_symbol
_atom_type_description
_atom_type_scat_dispersion_real
_atom_type_scat_dispersion_imag
_atom_type_scat_source
C C 0.0033 0.0016 'International Tables Vol C Tables 4.2.6.8 and 6.1.1.4'
N N 0.0061 0.0033 'International Tables Vol C Tables 4.2.6.8 and 6.1.1.4'
O O 0.0106 0.0060 'International Tables Vol C Tables 4.2.6.8 and 6.1.1.4'
Tl Tl -2.8358 9.6688 'International Tables Vol C Tables 4.2.6.8 and 6.1.1.4'
H H 0.0000 0.0000 'International Tables Vol C Tables 4.2.6.8 and 6.1.1.4'

loop_
_diffrn_radiation_wavelength
0.71073

loop_
_geom_angle_atom_site_label_1
_geom_angle_atom_site_label_2
_geom_angle_atom_site_label_3
_geom_angle
_geom_angle_site_symmetry_1
_geom_angle_site_symmetry_3
_geom_angle_publ_flag
C1 Tl1 C1 131.3(2) . 11_655 ?
C1 Tl1 C2 114.23(12) . 10_566 ?
C1 Tl1 C2 114.23(12) 11_655 10_566 ?
C1 Tl1 O1 91.86(14) . . ?
C1 Tl1 O1 91.86(14) 11_655 . ?
C2 Tl1 O1 90.9(2) 10_566 . ?
C1 Tl1 N2 88.97(14) . . ?
C1 Tl1 N2 88.97(14) 11_655 . ?
C2 Tl1 N2 87.1(2) 10_566 . ?
O1 Tl1 N2 177.99(16) . . ?
N2 C2 Tl1 180.0(6) . 10_556 ?
C2 N2 Tl1 179.9(6) . . ?
N1 C1 Tl1 178.5(4) . . ?

loop_
_geom_bond_atom_site_label_1
_geom_bond_atom_site_label_2
_geom_bond_distance
_geom_bond_site_symmetry_2
_geom_bond_publ_flag
Tl1 C1 2.111(4) . ?
Tl1 C1 2.111(4) 11_655 ?
Tl1 C2 2.189(7) 10_566 ?
Tl1 O1 2.408(4) . ?
Tl1 N2 2.508(6) . ?
C2 N2 1.111(9) . ?
C2 Tl1 2.189(7) 10_556 ?
C1 N1 1.131(5) . ?
